data_7117566
loop_
_publ_author_name
'Nicholls-Allison, Emma C'
'Nawn, Graeme'
'Patrick, Brian O.'
'Hicks, Robin G.'

_publ_section_title
;
 Protoisomerization of indigo di- and monoimines.
;
_journal_issue 62
_journal_name_full 'Chemical communications (Cambridge, England)'
_journal_page_first 12482
_journal_page_last 12485
_journal_paper_doi 10.1039/c5cc04492h
_journal_volume 51
_journal_year 2015
_chemical_formula_sum 'C32 H29 B F4 N4'
_chemical_formula_weight 556.40
_chemical_name_systematic
; 
 ? 
;
_space_group_crystal_system monoclinic
_space_group_IT_number 14
_space_group_name_Hall '-P 2ybc'
_space_group_name_H-M_alt 'P 1 21/c 1'
_symmetry_space_group_name_Hall '-P 2ybc'
_symmetry_space_group_name_H-M 'P 1 21/c 1'
_atom_sites_solution_hydrogens mixed
_audit_creation_method SHELXL-2012
_audit_update_record
;
2015-05-29 deposited with the CCDC.
2015-06-30 downloaded from the CCDC.
;
_cell_angle_alpha 90
_cell_angle_beta 106.476(4)
_cell_angle_gamma 90
_cell_formula_units_Z 4
_cell_length_a 12.7461(17)
_cell_length_b 9.8830(14)
_cell_length_c 22.461(4)
_cell_measurement_reflns_used 9967
_cell_measurement_temperature 100(2)
_cell_measurement_theta_max 30.05
_cell_measurement_theta_min 2.27
_cell_volume 2713.2(7)
_computing_cell_refinement 'Bruker SAINT'
_computing_data_collection 'Bruker APEX2'
_computing_data_reduction 'Bruker SAINT'
_computing_molecular_graphics 'Bruker SHELXTL'
_computing_publication_material 'Bruker SHELXTL'
_computing_structure_refinement 'SHELXL-2012 (Sheldrick, 2012)'
_computing_structure_solution 'SHELXS-97 (Sheldrick, 2008)'
_diffrn_ambient_temperature 100(2)
_diffrn_measured_fraction_theta_full 1.000
_diffrn_measured_fraction_theta_max 0.997
_diffrn_measurement_device_type 'Bruker APEX-II CCD'
_diffrn_measurement_method '\f and \w scans'
_diffrn_radiation_type MoK\a
_diffrn_radiation_wavelength 0.71073
_diffrn_reflns_av_R_equivalents 0.0326
_diffrn_reflns_av_unetI/netI 0.0335
_diffrn_reflns_laue_measured_fraction_full 1.000
_diffrn_reflns_laue_measured_fraction_max 0.997
_diffrn_reflns_limit_h_max 17
_diffrn_reflns_limit_h_min -17
_diffrn_reflns_limit_k_max 13
_diffrn_reflns_limit_k_min -13
_diffrn_reflns_limit_l_max 31
_diffrn_reflns_limit_l_min -31
_diffrn_reflns_number 30191
_diffrn_reflns_point_group_measured_fraction_full 1.000
_diffrn_reflns_point_group_measured_fraction_max 0.997
_diffrn_reflns_theta_full 25.242
_diffrn_reflns_theta_max 30.064
_diffrn_reflns_theta_min 1.891
_exptl_absorpt_coefficient_mu 0.100
_exptl_absorpt_correction_T_max 0.961
_exptl_absorpt_correction_T_min 0.877
_exptl_absorpt_correction_type multi-scan
_exptl_absorpt_process_details 'SADABS (Bruker, 2012)'
_exptl_crystal_colour blue
_exptl_crystal_density_diffrn 1.362
_exptl_crystal_description prism
_exptl_crystal_F_000 1160
_exptl_crystal_size_max 0.400
_exptl_crystal_size_mid 0.400
_exptl_crystal_size_min 0.400
_refine_diff_density_max 0.362
_refine_diff_density_min -0.256
_refine_diff_density_rms 0.050
_refine_ls_extinction_method none
_refine_ls_goodness_of_fit_ref 1.035
_refine_ls_hydrogen_treatment mixed
_refine_ls_matrix_type full
_refine_ls_number_parameters 386
_refine_ls_number_reflns 7934
_refine_ls_number_restraints 0
_refine_ls_restrained_S_all 1.035
_refine_ls_R_factor_all 0.0583
_refine_ls_R_factor_gt 0.0423
_refine_ls_shift/su_max 0.001
_refine_ls_shift/su_mean 0.000
_refine_ls_structure_factor_coef Fsqd
_refine_ls_weighting_details
; 
 w=1/[\s^2^(Fo^2^)+(0.0457P)^2^+1.0293P] 
 where P=(Fo^2^+2Fc^2^)/3 
;
_refine_ls_weighting_scheme calc
_refine_ls_wR_factor_gt 0.0990
_refine_ls_wR_factor_ref 0.1084
_reflns_Friedel_coverage 0.000
_reflns_number_gt 6225
_reflns_number_total 7934
_reflns_threshold_expression 'I > 2\s(I)'
_cod_data_source_file c5cc04492h2.cif
_cod_data_source_block shelx
_cod_database_code 7117566
_shelx_space_group_comment
; 
The symmetry employed for this shelxl refinement is uniquely defined 
by the following loop, which should always be used as a source of 
symmetry information in preference to the above space-group names. 
They are only intended as comments. 
;
_shelx_estimated_absorpt_t_min 0.961
_shelx_estimated_absorpt_t_max 0.961
_shelxl_version_number 2012-9

loop_
_space_group_symop_operation_xyz
'x, y, z'
'-x, y+1/2, -z+1/2'
'-x, -y, -z'
'x, -y-1/2, z-1/2'

loop_
_atom_site_label
_atom_site_type_symbol
_atom_site_fract_x
_atom_site_fract_y
_atom_site_fract_z
_atom_site_U_iso_or_equiv
_atom_site_adp_type
_atom_site_occupancy
_atom_site_site_symmetry_order
_atom_site_calc_flag
_atom_site_refinement_flags_posn
_atom_site_refinement_flags_adp
C1 C 0.33121(9) 0.59108(11) 0.40741(5) 0.0131(2) Uani 1 1 d . .
C2 C 0.36820(9) 0.47089(11) 0.38094(5) 0.0123(2) Uani 1 1 d . .
C3 C 0.48700(9) 0.47440(11) 0.40098(5) 0.0125(2) Uani 1 1 d . .
C4 C 0.56817(9) 0.38407(12) 0.39447(5) 0.0146(2) Uani 1 1 d . .
H4 H 0.5493 0.3023 0.3717 0.018 Uiso 1 1 calc R U
C5 C 0.67651(9) 0.41783(12) 0.42216(6) 0.0172(2) Uani 1 1 d . .
H5 H 0.7327 0.3578 0.4188 0.021 Uiso 1 1 calc R U
C6 C 0.70448(9) 0.53915(12) 0.45511(5) 0.0170(2) Uani 1 1 d . .
H6 H 0.7796 0.5605 0.4726 0.020 Uiso 1 1 calc R U
C7 C 0.62605(9) 0.62897(12) 0.46304(5) 0.0160(2) Uani 1 1 d . .
H7 H 0.6456 0.7108 0.4857 0.019 Uiso 1 1 calc R U
C8 C 0.51704(9) 0.59341(11) 0.43612(5) 0.0133(2) Uani 1 1 d . .
C9 C 0.34062(9) 0.28365(12) 0.30902(5) 0.0138(2) Uani 1 1 d . .
C10 C 0.35469(9) 0.32443(13) 0.25216(6) 0.0180(2) Uani 1 1 d . .
C11 C 0.39107(10) 0.22800(15) 0.21737(6) 0.0247(3) Uani 1 1 d . .
H11 H 0.4029 0.2530 0.1789 0.030 Uiso 1 1 calc R U
C12 C 0.41023(10) 0.09597(15) 0.23829(6) 0.0270(3) Uani 1 1 d . .
H12 H 0.4339 0.0308 0.2138 0.032 Uiso 1 1 calc R U
C13 C 0.39513(10) 0.05820(13) 0.29462(6) 0.0230(3) Uani 1 1 d . .
H13 H 0.4094 -0.0325 0.3086 0.028 Uiso 1 1 calc R U
C14 C 0.35939(9) 0.15134(12) 0.33104(6) 0.0169(2) Uani 1 1 d . .
C15 C 0.32835(11) 0.46633(14) 0.22868(6) 0.0255(3) Uani 1 1 d . .
H15A H 0.2500 0.4833 0.2215 0.038 Uiso 1 1 calc R U
H15B H 0.3474 0.4777 0.1897 0.038 Uiso 1 1 calc R U
H15C H 0.3704 0.5306 0.2595 0.038 Uiso 1 1 calc R U
C16 C 0.34322(11) 0.11167(14) 0.39235(6) 0.0244(3) Uani 1 1 d . .
H16A H 0.3960 0.1601 0.4258 0.037 Uiso 1 1 calc R U
H16B H 0.3543 0.0140 0.3984 0.037 Uiso 1 1 calc R U
H16C H 0.2687 0.1351 0.3928 0.037 Uiso 1 1 calc R U
C17 C 0.22711(9) 0.63732(11) 0.40300(5) 0.0131(2) Uani 1 1 d . .
C18 C 0.11844(9) 0.57525(12) 0.37459(5) 0.0135(2) Uani 1 1 d . .
C19 C 0.03826(9) 0.66938(12) 0.38663(5) 0.0142(2) Uani 1 1 d . .
C20 C -0.07658(9) 0.66906(13) 0.37201(6) 0.0177(2) Uani 1 1 d . .
H20 H -0.1183 0.5960 0.3498 0.021 Uiso 1 1 calc R U
C21 C -0.12714(9) 0.77843(13) 0.39099(6) 0.0189(2) Uani 1 1 d . .
H21 H -0.2045 0.7793 0.3824 0.023 Uiso 1 1 calc R U
C22 C -0.06639(10) 0.88745(13) 0.42258(6) 0.0183(2) Uani 1 1 d . .
H22 H -0.1036 0.9617 0.4342 0.022 Uiso 1 1 calc R U
C23 C 0.04714(10) 0.88991(12) 0.43738(5) 0.0169(2) Uani 1 1 d . .
H23 H 0.0884 0.9641 0.4589 0.020 Uiso 1 1 calc R U
C24 C 0.09749(9) 0.77897(12) 0.41929(5) 0.0143(2) Uani 1 1 d . .
C25 C -0.00145(9) 0.40335(11) 0.32055(5) 0.0141(2) Uani 1 1 d . .
C26 C -0.05719(9) 0.42999(12) 0.25838(6) 0.0167(2) Uani 1 1 d . .
C27 C -0.15996(10) 0.37090(13) 0.23414(6) 0.0208(3) Uani 1 1 d . .
H27 H -0.1996 0.3871 0.1921 0.025 Uiso 1 1 calc R U
C28 C -0.20500(10) 0.28918(13) 0.27046(6) 0.0224(3) Uani 1 1 d . .
H28 H -0.2755 0.2510 0.2534 0.027 Uiso 1 1 calc R U
C29 C -0.14750(10) 0.26281(12) 0.33172(6) 0.0204(2) Uani 1 1 d . .
H29 H -0.1787 0.2055 0.3561 0.025 Uiso 1 1 calc R U
C30 C -0.04443(10) 0.31947(12) 0.35798(6) 0.0171(2) Uani 1 1 d . .
C31 C -0.00948(11) 0.52223(15) 0.21979(6) 0.0260(3) Uani 1 1 d . .
H31A H 0.0067 0.6103 0.2404 0.039 Uiso 1 1 calc R U
H31B H -0.0621 0.5341 0.1788 0.039 Uiso 1 1 calc R U
H31C H 0.0581 0.4825 0.2150 0.039 Uiso 1 1 calc R U
C32 C 0.01757(12) 0.29366(15) 0.42493(6) 0.0269(3) Uani 1 1 d . .
H32A H 0.0910 0.2601 0.4273 0.040 Uiso 1 1 calc R U
H32B H -0.0215 0.2260 0.4424 0.040 Uiso 1 1 calc R U
H32C H 0.0235 0.3781 0.4485 0.040 Uiso 1 1 calc R U
B1 B 0.34470(12) 0.98561(14) 0.54816(6) 0.0187(3) Uani 1 1 d . .
N1 N 0.42422(8) 0.66240(10) 0.43890(5) 0.01447(19) Uani 1 1 d . .
N2 N 0.30253(8) 0.38297(10) 0.34487(5) 0.01492(19) Uani 1 1 d . .
N3 N 0.20902(8) 0.75822(10) 0.42841(5) 0.01464(19) Uani 1 1 d . .
N4 N 0.10569(8) 0.45977(10) 0.34596(5) 0.01512(19) Uani 1 1 d . .
F1 F 0.38689(6) 0.89441(8) 0.51151(3) 0.02173(16) Uani 1 1 d . .
F2 F 0.29847(9) 0.91023(9) 0.58604(4) 0.0401(2) Uani 1 1 d . .
F3 F 0.26323(6) 1.06302(8) 0.50791(4) 0.02413(17) Uani 1 1 d . .
F4 F 0.42741(7) 1.06749(8) 0.58196(4) 0.0331(2) Uani 1 1 d . .
H1N H 0.4255(13) 0.7359(18) 0.4620(8) 0.032(4) Uiso 1 1 d . .
H2N H 0.2191(18) 0.399(2) 0.3395(10) 0.067(7) Uiso 1 1 d . .
H3N H 0.2596(14) 0.8068(18) 0.4525(8) 0.030(4) Uiso 1 1 d . .

loop_
_atom_site_aniso_label
_atom_site_aniso_U_11
_atom_site_aniso_U_22
_atom_site_aniso_U_33
_atom_site_aniso_U_23
_atom_site_aniso_U_13
_atom_site_aniso_U_12
C1 0.0143(5) 0.0122(5) 0.0126(5) -0.0003(4) 0.0035(4) -0.0002(4)
C2 0.0149(5) 0.0117(5) 0.0111(5) 0.0000(4) 0.0049(4) 0.0013(4)
C3 0.0136(5) 0.0127(5) 0.0116(5) 0.0010(4) 0.0042(4) 0.0003(4)
C4 0.0169(5) 0.0137(5) 0.0142(5) -0.0004(4) 0.0058(4) 0.0017(4)
C5 0.0154(5) 0.0188(6) 0.0186(5) 0.0011(5) 0.0066(4) 0.0032(4)
C6 0.0139(5) 0.0189(6) 0.0177(5) 0.0023(5) 0.0037(4) -0.0010(4)
C7 0.0166(5) 0.0140(5) 0.0167(5) -0.0004(4) 0.0038(4) -0.0012(4)
C8 0.0150(5) 0.0121(5) 0.0134(5) 0.0019(4) 0.0052(4) 0.0010(4)
C9 0.0119(5) 0.0152(5) 0.0139(5) -0.0040(4) 0.0031(4) 0.0005(4)
C10 0.0127(5) 0.0252(6) 0.0158(5) 0.0005(5) 0.0034(4) 0.0016(4)
C11 0.0175(5) 0.0422(8) 0.0140(5) -0.0042(5) 0.0039(4) 0.0054(5)
C12 0.0206(6) 0.0349(8) 0.0235(6) -0.0158(6) 0.0031(5) 0.0076(5)
C13 0.0198(6) 0.0173(6) 0.0284(7) -0.0076(5) 0.0012(5) 0.0035(5)
C14 0.0157(5) 0.0163(5) 0.0172(5) -0.0018(4) 0.0020(4) 0.0002(4)
C15 0.0223(6) 0.0299(7) 0.0249(6) 0.0098(6) 0.0075(5) 0.0023(5)
C16 0.0285(6) 0.0230(6) 0.0222(6) 0.0043(5) 0.0082(5) 0.0004(5)
C17 0.0155(5) 0.0126(5) 0.0117(5) -0.0004(4) 0.0044(4) 0.0004(4)
C18 0.0138(5) 0.0146(5) 0.0121(5) 0.0001(4) 0.0038(4) 0.0008(4)
C19 0.0155(5) 0.0146(5) 0.0134(5) -0.0008(4) 0.0054(4) 0.0019(4)
C20 0.0152(5) 0.0185(6) 0.0192(6) -0.0025(5) 0.0046(4) -0.0001(4)
C21 0.0145(5) 0.0230(6) 0.0196(6) -0.0012(5) 0.0055(4) 0.0031(4)
C22 0.0187(5) 0.0198(6) 0.0172(5) -0.0009(5) 0.0064(4) 0.0058(4)
C23 0.0186(5) 0.0164(5) 0.0159(5) -0.0027(4) 0.0053(4) 0.0021(4)
C24 0.0147(5) 0.0153(5) 0.0129(5) 0.0001(4) 0.0040(4) 0.0017(4)
C25 0.0130(5) 0.0119(5) 0.0179(5) -0.0039(4) 0.0053(4) -0.0005(4)
C26 0.0168(5) 0.0163(5) 0.0176(5) -0.0017(4) 0.0060(4) -0.0001(4)
C27 0.0175(5) 0.0205(6) 0.0220(6) -0.0023(5) 0.0015(5) -0.0003(5)
C28 0.0149(5) 0.0191(6) 0.0326(7) -0.0034(5) 0.0057(5) -0.0031(4)
C29 0.0213(5) 0.0140(5) 0.0301(7) -0.0009(5) 0.0140(5) -0.0017(4)
C30 0.0200(5) 0.0139(5) 0.0193(6) -0.0017(4) 0.0085(4) 0.0012(4)
C31 0.0271(6) 0.0312(7) 0.0197(6) 0.0037(5) 0.0065(5) -0.0068(5)
C32 0.0330(7) 0.0269(7) 0.0207(6) 0.0045(5) 0.0074(5) -0.0026(6)
B1 0.0261(7) 0.0152(6) 0.0155(6) -0.0026(5) 0.0073(5) -0.0001(5)
N1 0.0131(4) 0.0125(5) 0.0174(5) -0.0031(4) 0.0035(4) 0.0006(3)
N2 0.0144(4) 0.0149(5) 0.0162(5) -0.0038(4) 0.0056(4) 0.0002(4)
N3 0.0130(4) 0.0140(5) 0.0164(5) -0.0039(4) 0.0032(4) 0.0009(4)
N4 0.0134(4) 0.0152(5) 0.0169(5) -0.0026(4) 0.0044(4) -0.0008(4)
F1 0.0241(4) 0.0203(4) 0.0220(4) -0.0075(3) 0.0086(3) -0.0011(3)
F2 0.0716(7) 0.0235(4) 0.0398(5) 0.0051(4) 0.0392(5) 0.0052(4)
F3 0.0190(3) 0.0264(4) 0.0256(4) -0.0004(3) 0.0042(3) 0.0008(3)
F4 0.0324(4) 0.0215(4) 0.0340(5) -0.0116(3) -0.0089(4) 0.0041(3)

loop_
_atom_type_symbol
_atom_type_description
_atom_type_scat_dispersion_real
_atom_type_scat_dispersion_imag
_atom_type_scat_source
C C 0.0033 0.0016 'International Tables Vol C Tables 4.2.6.8 and 6.1.1.4'
H H 0.0000 0.0000 'International Tables Vol C Tables 4.2.6.8 and 6.1.1.4'
B B 0.0013 0.0007 'International Tables Vol C Tables 4.2.6.8 and 6.1.1.4'
N N 0.0061 0.0033 'International Tables Vol C Tables 4.2.6.8 and 6.1.1.4'
F F 0.0171 0.0103 'International Tables Vol C Tables 4.2.6.8 and 6.1.1.4'

loop_
_geom_angle_atom_site_label_1
_geom_angle_atom_site_label_2
_geom_angle_atom_site_label_3
_geom_angle
C17 C1 N1 122.22(10)
C17 C1 C2 130.77(10)
N1 C1 C2 106.97(9)
N2 C2 C3 129.24(10)
N2 C2 C1 124.35(10)
C3 C2 C1 106.38(9)
C4 C3 C8 119.87(10)
C4 C3 C2 133.32(10)
C8 C3 C2 106.72(9)
C5 C4 C3 118.03(11)
C5 C4 H4 121.0
C3 C4 H4 121.0
C4 C5 C6 121.02(11)
C4 C5 H5 119.5
C6 C5 H5 119.5
C7 C6 C5 122.10(11)
C7 C6 H6 119.0
C5 C6 H6 119.0
C6 C7 C8 116.71(11)
C6 C7 H7 121.6
C8 C7 H7 121.6
N1 C8 C7 128.08(11)
N1 C8 C3 109.71(10)
C7 C8 C3 122.21(10)
C14 C9 C10 122.72(11)
C14 C9 N2 119.51(11)
C10 C9 N2 117.75(10)
C11 C10 C9 117.68(12)
C11 C10 C15 121.25(12)
C9 C10 C15 121.05(11)
C12 C11 C10 120.60(12)
C12 C11 H11 119.7
C10 C11 H11 119.7
C13 C12 C11 120.50(12)
C13 C12 H12 119.8
C11 C12 H12 119.8
C12 C13 C14 120.85(12)
C12 C13 H13 119.6
C14 C13 H13 119.6
C13 C14 C9 117.64(12)
C13 C14 C16 121.31(12)
C9 C14 C16 121.05(11)
C10 C15 H15A 109.5
C10 C15 H15B 109.5
H15A C15 H15B 109.5
C10 C15 H15C 109.5
H15A C15 H15C 109.5
H15B C15 H15C 109.5
C14 C16 H16A 109.5
C14 C16 H16B 109.5
H16A C16 H16B 109.5
C14 C16 H16C 109.5
H16A C16 H16C 109.5
H16B C16 H16C 109.5
N3 C17 C1 122.03(10)
N3 C17 C18 107.01(9)
C1 C17 C18 130.94(10)
N4 C18 C19 130.94(10)
N4 C18 C17 123.19(10)
C19 C18 C17 105.87(10)
C24 C19 C20 119.61(10)
C24 C19 C18 106.69(9)
C20 C19 C18 133.70(11)
C21 C20 C19 118.06(11)
C21 C20 H20 121.0
C19 C20 H20 121.0
C20 C21 C22 121.23(11)
C20 C21 H21 119.4
C22 C21 H21 119.4
C23 C22 C21 121.63(11)
C23 C22 H22 119.2
C21 C22 H22 119.2
C24 C23 C22 116.91(11)
C24 C23 H23 121.5
C22 C23 H23 121.5
C23 C24 N3 127.64(11)
C23 C24 C19 122.55(10)
N3 C24 C19 109.80(10)
C30 C25 C26 122.44(10)
C30 C25 N4 118.82(10)
C26 C25 N4 118.68(10)
C27 C26 C25 117.70(11)
C27 C26 C31 121.21(11)
C25 C26 C31 121.07(10)
C28 C27 C26 120.98(12)
C28 C27 H27 119.5
C26 C27 H27 119.5
C27 C28 C29 120.24(11)
C27 C28 H28 119.9
C29 C28 H28 119.9
C28 C29 C30 120.85(12)
C28 C29 H29 119.6
C30 C29 H29 119.6
C29 C30 C25 117.78(11)
C29 C30 C32 121.17(12)
C25 C30 C32 121.04(11)
C26 C31 H31A 109.5
C26 C31 H31B 109.5
H31A C31 H31B 109.5
C26 C31 H31C 109.5
H31A C31 H31C 109.5
H31B C31 H31C 109.5
C30 C32 H32A 109.5
C30 C32 H32B 109.5
H32A C32 H32B 109.5
C30 C32 H32C 109.5
H32A C32 H32C 109.5
H32B C32 H32C 109.5
F4 B1 F2 111.81(11)
F4 B1 F3 110.38(11)
F2 B1 F3 108.99(11)
F4 B1 F1 109.61(11)
F2 B1 F1 108.13(10)
F3 B1 F1 107.81(10)
C8 N1 C1 110.17(10)
C8 N1 H1N 123.6(11)
C1 N1 H1N 125.7(11)
C2 N2 C9 122.62(10)
C2 N2 H2N 114.8(12)
C9 N2 H2N 122.1(12)
C17 N3 C24 110.62(10)
C17 N3 H3N 124.3(11)
C24 N3 H3N 124.1(11)
C18 N4 C25 120.68(10)

loop_
_geom_bond_atom_site_label_1
_geom_bond_atom_site_label_2
_geom_bond_distance
C1 C17 1.3800(15)
C1 N1 1.3881(14)
C1 C2 1.4649(15)
C2 N2 1.3142(14)
C2 C3 1.4526(15)
C3 C4 1.4052(15)
C3 C8 1.4077(16)
C4 C5 1.3849(16)
C4 H4 0.9500
C5 C6 1.4010(17)
C5 H5 0.9500
C6 C7 1.3857(17)
C6 H6 0.9500
C7 C8 1.3939(15)
C7 H7 0.9500
C8 N1 1.3822(14)
C9 C14 1.3945(17)
C9 C10 1.3985(17)
C9 N2 1.4385(15)
C10 C11 1.3926(18)
C10 C15 1.5024(18)
C11 C12 1.385(2)
C11 H11 0.9500
C12 C13 1.384(2)
C12 H12 0.9500
C13 C14 1.3911(17)
C13 H13 0.9500
C14 C16 1.5012(18)
C15 H15A 0.9800
C15 H15B 0.9800
C15 H15C 0.9800
C16 H16A 0.9800
C16 H16B 0.9800
C16 H16C 0.9800
C17 N3 1.3716(15)
C17 C18 1.4836(15)
C18 N4 1.2974(15)
C18 C19 1.4628(16)
C19 C24 1.4025(16)
C19 C20 1.4063(16)
C20 C21 1.3861(17)
C20 H20 0.9500
C21 C22 1.3973(17)
C21 H21 0.9500
C22 C23 1.3900(16)
C22 H22 0.9500
C23 C24 1.3882(16)
C23 H23 0.9500
C24 N3 1.3927(14)
C25 C30 1.3984(17)
C25 C26 1.4005(16)
C25 N4 1.4350(14)
C26 C27 1.3960(16)
C26 C31 1.5003(18)
C27 C28 1.3832(19)
C27 H27 0.9500
C28 C29 1.3879(19)
C28 H28 0.9500
C29 C30 1.3957(17)
C29 H29 0.9500
C30 C32 1.5089(18)
C31 H31A 0.9800
C31 H31B 0.9800
C31 H31C 0.9800
C32 H32A 0.9800
C32 H32B 0.9800
C32 H32C 0.9800
B1 F4 1.3742(16)
B1 F2 1.3822(17)
B1 F3 1.3958(16)
B1 F1 1.4249(15)
N1 H1N 0.890(18)
N2 H2N 1.05(2)
N3 H3N 0.861(18)

loop_
_geom_hbond_atom_site_label_D
_geom_hbond_atom_site_label_H
_geom_hbond_atom_site_label_A
_geom_hbond_distance_DH
_geom_hbond_distance_HA
_geom_hbond_distance_DA
_geom_hbond_angle_DHA
_geom_hbond_site_symmetry_A
C7 H7 F3 0.95 2.50 3.3408(15) 146.8 3_676
C23 H23 F3 0.95 2.40 3.2478(14) 148.9 .
N1 H1N F1 0.890(18) 2.060(18) 2.9298(13) 165.3(15) .
N2 H2N N4 1.05(2) 1.61(2) 2.6281(14) 163(2) .
N3 H3N F1 0.861(18) 1.979(18) 2.8346(12) 172.0(16) .

loop_
_geom_torsion_atom_site_label_1
_geom_torsion_atom_site_label_2
_geom_torsion_atom_site_label_3
_geom_torsion_atom_site_label_4
_geom_torsion
C17 C1 C2 N2 1.7(2)
N1 C1 C2 N2 -175.95(11)
C17 C1 C2 C3 179.83(12)
N1 C1 C2 C3 2.22(12)
N2 C2 C3 C4 -7.1(2)
C1 C2 C3 C4 174.83(12)
N2 C2 C3 C8 176.60(11)
C1 C2 C3 C8 -1.45(12)
C8 C3 C4 C5 -1.51(16)
C2 C3 C4 C5 -177.40(12)
C3 C4 C5 C6 -0.70(17)
C4 C5 C6 C7 1.74(19)
C5 C6 C7 C8 -0.47(18)
C6 C7 C8 N1 177.69(11)
C6 C7 C8 C3 -1.81(17)
C4 C3 C8 N1 -176.73(10)
C2 C3 C8 N1 0.15(12)
C4 C3 C8 C7 2.84(17)
C2 C3 C8 C7 179.72(10)
C14 C9 C10 C11 -1.31(17)
N2 C9 C10 C11 -179.70(10)
C14 C9 C10 C15 177.00(11)
N2 C9 C10 C15 -1.40(16)
C9 C10 C11 C12 1.29(18)
C15 C10 C11 C12 -177.02(12)
C10 C11 C12 C13 -1.01(19)
C11 C12 C13 C14 0.69(19)
C12 C13 C14 C9 -0.66(18)
C12 C13 C14 C16 -179.72(12)
C10 C9 C14 C13 1.00(17)
N2 C9 C14 C13 179.37(10)
C10 C9 C14 C16 -179.94(11)
N2 C9 C14 C16 -1.57(16)
N1 C1 C17 N3 1.37(17)
C2 C1 C17 N3 -175.93(11)
N1 C1 C17 C18 -176.80(11)
C2 C1 C17 C18 5.9(2)
N3 C17 C18 N4 179.54(11)
C1 C17 C18 N4 -2.1(2)
N3 C17 C18 C19 -0.70(12)
C1 C17 C18 C19 177.68(12)
N4 C18 C19 C24 -179.68(12)
C17 C18 C19 C24 0.59(12)
N4 C18 C19 C20 -0.3(2)
C17 C18 C19 C20 180.00(13)
C24 C19 C20 C21 -0.26(18)
C18 C19 C20 C21 -179.61(12)
C19 C20 C21 C22 1.34(18)
C20 C21 C22 C23 -1.25(19)
C21 C22 C23 C24 0.02(18)
C22 C23 C24 N3 179.67(11)
C22 C23 C24 C19 1.08(18)
C20 C19 C24 C23 -0.97(18)
C18 C19 C24 C23 178.54(11)
C20 C19 C24 N3 -179.79(11)
C18 C19 C24 N3 -0.27(13)
C30 C25 C26 C27 0.87(17)
N4 C25 C26 C27 178.20(10)
C30 C25 C26 C31 179.04(12)
N4 C25 C26 C31 -3.62(17)
C25 C26 C27 C28 0.13(18)
C31 C26 C27 C28 -178.04(12)
C26 C27 C28 C29 -1.0(2)
C27 C28 C29 C30 0.94(19)
C28 C29 C30 C25 0.03(18)
C28 C29 C30 C32 178.69(12)
C26 C25 C30 C29 -0.94(17)
N4 C25 C30 C29 -178.28(10)
C26 C25 C30 C32 -179.61(12)
N4 C25 C30 C32 3.06(17)
C7 C8 N1 C1 -178.23(11)
C3 C8 N1 C1 1.32(13)
C17 C1 N1 C8 179.94(11)
C2 C1 N1 C8 -2.20(12)
C3 C2 N2 C9 -11.66(19)
C1 C2 N2 C9 166.07(10)
C14 C9 N2 C2 99.47(13)
C10 C9 N2 C2 -82.08(14)
C1 C17 N3 C24 -178.00(11)
C18 C17 N3 C24 0.56(13)
C23 C24 N3 C17 -178.92(12)
C19 C24 N3 C17 -0.19(13)
C19 C18 N4 C25 -1.05(19)
C17 C18 N4 C25 178.64(10)
C30 C25 N4 C18 -89.47(14)
C26 C25 N4 C18 93.10(14)
